data_2008075
loop_
_publ_author_name
'Otto, Stefanus'
'Mzamane, Sibusisiwe N.'
'Roodt, Andreas'

_publ_section_title
;
 <i>trans</i>-Carbonylchlorobis(tri-<i>p</i>-tolylphosphine)rhodium(I)
;
_journal_issue 1
_journal_name_full 'Acta Crystallographica Section C'
_journal_page_first 67
_journal_page_last 69
_journal_paper_doi 10.1107/S0108270198011603
_journal_volume 55
_journal_year 1999
_chemical_formula_iupac '[RhCl(C21 H21 P)2 (CO)]'
_chemical_formula_moiety '[Rh(CO)(Cl){P(p-C~6~H~4~CH~3~)~3~}~2~]'
_chemical_formula_sum 'C43 H42 Cl O P2 Rh'
_chemical_formula_weight 775.07
_chemical_name_systematic
;
Trans-carbonylchlorobis(tri-p-tolylphosphine)rhodium(I)
;
_space_group_IT_number 33
_symmetry_cell_setting orthorhombic
_symmetry_space_group_name_Hall 'P 2c -2n'
_symmetry_space_group_name_H-M 'P n a 21'
_audit_creation_method SHELXL-97
_cell_angle_alpha 90.00
_cell_angle_beta 90.00
_cell_angle_gamma 90.00
_cell_formula_units_Z 4
_cell_length_a 21.479(4)
_cell_length_b 10.569(2)
_cell_length_c 16.807(3)
_cell_measurement_reflns_used 15
_cell_measurement_temperature 293(2)
_cell_measurement_theta_max 22
_cell_measurement_theta_min 17
_cell_volume 3815.4(12)
_computing_cell_refinement 'Standard Programs CAD-4'
_computing_data_collection 'Standard Programs CAD-4 (Enraf-Nonius, 1994)'
_computing_data_reduction 'Profit (Streltzov & Zavodnik, 1989)'
_computing_molecular_graphics 'ORTEPII (Johnson, 1976)'
_computing_publication_material SHELXL97
_computing_structure_refinement 'SHELXL97 (Sheldrick, 1997b)'
_computing_structure_solution 'SHELXS97 (Sheldrick, 1997a)'
_diffrn_ambient_temperature 293(2)
_diffrn_measured_fraction_theta_full 1.000
_diffrn_measured_fraction_theta_max 1.000
_diffrn_measurement_device_type 'Enraf Nonius CAD-4'
_diffrn_measurement_method \q/2\q
_diffrn_radiation_monochromator graphite
_diffrn_radiation_source 'fine-focus sealed tube'
_diffrn_radiation_type MoK\a
_diffrn_radiation_wavelength 0.71073
_diffrn_reflns_av_R_equivalents 0.0211
_diffrn_reflns_av_sigmaI/netI 0.0263
_diffrn_reflns_limit_h_max 26
_diffrn_reflns_limit_h_min 0
_diffrn_reflns_limit_k_max 13
_diffrn_reflns_limit_k_min 0
_diffrn_reflns_limit_l_max 20
_diffrn_reflns_limit_l_min 0
_diffrn_reflns_number 4205
_diffrn_reflns_theta_full 25.97
_diffrn_reflns_theta_max 25.97
_diffrn_reflns_theta_min 1.90
_diffrn_standards_decay_% 1.1
_diffrn_standards_interval_time '60 min'
_diffrn_standards_number 3
_exptl_absorpt_coefficient_mu 0.633
_exptl_absorpt_correction_type none
_exptl_crystal_colour Yellow
_exptl_crystal_density_diffrn 1.349
_exptl_crystal_density_meas 1.313
_exptl_crystal_density_method 'flotation NaI/H~2~O'
_exptl_crystal_description Prism
_exptl_crystal_F_000 1600
_exptl_crystal_size_max 0.36
_exptl_crystal_size_mid 0.34
_exptl_crystal_size_min 0.32
_refine_diff_density_max 0.314
_refine_diff_density_min -0.262
_refine_ls_abs_structure_details 'Flack  (1983)'
_refine_ls_abs_structure_Flack -0.03(3)
_refine_ls_extinction_method none
_refine_ls_goodness_of_fit_ref 1.163
_refine_ls_hydrogen_treatment mixed
_refine_ls_matrix_type full
_refine_ls_number_parameters 440
_refine_ls_number_reflns 3872
_refine_ls_number_restraints 1
_refine_ls_restrained_S_all 1.163
_refine_ls_R_factor_all 0.0416
_refine_ls_R_factor_gt 0.0314
_refine_ls_shift/su_max 0.002
_refine_ls_shift/su_mean 0.000
_refine_ls_structure_factor_coef Fsqd
_refine_ls_weighting_details 'w = 1/[\s^2^(Fo^2^)+(0.0274P)^2^+1.4240P] where P=(Fo^2^+2Fc^2^)/3'
_refine_ls_weighting_scheme calc
_refine_ls_wR_factor_ref 0.0646
_reflns_number_gt 3410
_reflns_number_total 3872
_reflns_threshold_expression I>2\s(I)
_cod_data_source_file gd1000.cif
_cod_data_source_block sa70
_cod_depositor_comments
;
The following automatic conversions were performed:
'_symmetry_cell_setting' value 'Orthorhombic' changed to 'orthorhombic'
according to '/home/saulius/struct/CIF-dictionaries/cif_core.dic'
dictionary named 'cif_core.dic' version 2.4.1 from
2010-06-29.

'_geom_bond_publ_flag' value 'Yes' changed to 'yes' according
to '/home/saulius/struct/CIF-dictionaries/cif_core.dic' dictionary named
'cif_core.dic' version 2.4.1 from 2010-06-29 (11 times).

Automatic conversion script
Id: cif_fix_enum 1527 2010-12-29 10:47:43Z saulius 

The following automatic conversions were performed:

'_exptl_absorpt_correction_type' value 'None' changed to 'none'
according to /home/saulius/struct/CIF-dictionaries/cif_core.dic
dictionary named 'cif_core.dic' version 2.4.1 from 2010-06-29.

Automatic conversion script
Id: cif_fix_values 1715 2011-07-08 13:25:40Z adriana 

The following automatic conversions were performed:

'_refine_ls_weighting_scheme' value 'calc w =
1/[\s^2^(Fo^2^)+(0.0274P)^2^+1.4240P] where P=(Fo^2^+2Fc^2^)/3' was
changed to 'calc'. New tag '_refine_ls_weighting_details' was
created. The value of the new tag was set to 'w =
1/[\s^2^(Fo^2^)+(0.0274P)^2^+1.4240P] where P=(Fo^2^+2Fc^2^)/3'.

Automatic conversion script
Id: cif_fix_values 3143 2015-03-26 13:38:13Z robertas 
;
_cod_database_code 2008075
_cod_database_fobs_code 2008075

loop_
_symmetry_equiv_pos_as_xyz
'x, y, z'
'-x, -y, z+1/2'
'x+1/2, -y+1/2, z'
'-x+1/2, y+1/2, z+1/2'

loop_
_atom_site_label
_atom_site_fract_x
_atom_site_fract_y
_atom_site_fract_z
_atom_site_U_iso_or_equiv
_atom_site_adp_type
_atom_site_calc_flag
_atom_site_refinement_flags
_atom_site_occupancy
_atom_site_disorder_assembly
_atom_site_disorder_group
_atom_site_type_symbol
Rh 0.403725(12) 0.37121(3) 0.50160(2) 0.03217(8) Uani d . 1 . . Rh
P1 0.48816(5) 0.48313(10) 0.55350(7) 0.0335(2) Uani d . 1 . . P
P2 0.32311(5) 0.26019(10) 0.44045(6) 0.0311(2) Uani d . 1 . . P
Cl 0.47073(5) 0.20252(12) 0.46843(9) 0.0534(3) Uani d . 1 . . Cl
O1 0.31683(18) 0.5611(4) 0.5642(3) 0.0906(16) Uani d . 1 . . O
C1 0.3508(2) 0.4898(5) 0.5379(3) 0.0532(13) Uani d . 1 . . C
C11 0.46992(18) 0.6414(4) 0.5901(3) 0.0345(9) Uani d . 1 . . C
C12 0.4787(2) 0.7494(4) 0.5447(3) 0.0406(10) Uani d . 1 . . C
H12 0.4970 0.7423 0.4947 0.076(3) Uiso calc R 1 . . H
C13 0.4611(2) 0.8672(4) 0.5719(3) 0.0474(11) Uani d . 1 . . C
H13 0.4677 0.9378 0.5400 0.076(3) Uiso calc R 1 . . H
C14 0.4339(2) 0.8820(4) 0.6460(3) 0.0430(10) Uani d . 1 . . C
C141 0.4161(3) 1.0112(5) 0.6756(4) 0.0612(15) Uani d . 1 . . C
H14A 0.4054 1.0642 0.6312 0.076(3) Uiso calc R 1 . . H
H14B 0.4505 1.0478 0.7038 0.076(3) Uiso calc R 1 . . H
H14C 0.3810 1.0042 0.7106 0.076(3) Uiso calc R 1 . . H
C15 0.4249(2) 0.7747(5) 0.6911(3) 0.0490(12) Uani d . 1 . . C
H15 0.4070 0.7823 0.7413 0.076(3) Uiso calc R 1 . . H
C16 0.4415(2) 0.6565(5) 0.6639(3) 0.0465(11) Uani d . 1 . . C
H16 0.4337 0.5858 0.6953 0.076(3) Uiso calc R 1 . . H
C21 0.5327(2) 0.4155(4) 0.6354(3) 0.0370(10) Uani d . 1 . . C
C22 0.5703(2) 0.4886(5) 0.6841(3) 0.0426(11) Uani d . 1 . . C
H22 0.5742 0.5746 0.6737 0.076(3) Uiso calc R 1 . . H
C23 0.6019(2) 0.4368(5) 0.7475(3) 0.0495(12) Uani d . 1 . . C
H23 0.6270 0.4881 0.7791 0.076(3) Uiso calc R 1 . . H
C24 0.5967(2) 0.3082(5) 0.7649(3) 0.0510(12) Uani d . 1 . . C
C241 0.6294(3) 0.2504(6) 0.8358(4) 0.0783(19) Uani d . 1 . . C
H24A 0.6084 0.2751 0.8838 0.076(3) Uiso calc R 1 . . H
H24B 0.6717 0.2797 0.8376 0.076(3) Uiso calc R 1 . . H
H24C 0.6290 0.1599 0.8312 0.076(3) Uiso calc R 1 . . H
C25 0.5590(3) 0.2359(5) 0.7160(3) 0.0612(15) Uani d . 1 . . C
H25 0.5545 0.1500 0.7266 0.076(3) Uiso calc R 1 . . H
C26 0.5279(3) 0.2876(4) 0.6522(3) 0.0531(13) Uani d . 1 . . C
H26 0.5034 0.2361 0.6200 0.076(3) Uiso calc R 1 . . H
C31 0.54342(19) 0.5167(4) 0.4741(3) 0.0369(10) Uani d . 1 . . C
C32 0.5193(2) 0.5332(5) 0.3985(3) 0.0458(11) Uani d . 1 . . C
H32 0.4774 0.5168 0.3892 0.076(3) Uiso calc R 1 . . H
C33 0.5570(2) 0.5738(5) 0.3361(3) 0.0520(13) Uani d . 1 . . C
H33 0.5395 0.5879 0.2863 0.076(3) Uiso calc R 1 . . H
C34 0.6195(2) 0.5934(4) 0.3473(3) 0.0459(11) Uani d . 1 . . C
C341 0.6592(3) 0.6378(6) 0.2788(4) 0.0677(16) Uani d . 1 . . C
H34A 0.6389 0.7071 0.2525 0.076(3) Uiso calc R 1 . . H
H34B 0.6649 0.5695 0.2418 0.076(3) Uiso calc R 1 . . H
H34C 0.6990 0.6649 0.2984 0.076(3) Uiso calc R 1 . . H
C35 0.6438(2) 0.5736(5) 0.4221(3) 0.0511(12) Uani d . 1 . . C
H35 0.6861 0.5862 0.4305 0.076(3) Uiso calc R 1 . . H
C36 0.60679(19) 0.5354(5) 0.4852(3) 0.0475(13) Uani d . 1 . . C
H36 0.6245 0.5222 0.5350 0.076(3) Uiso calc R 1 . . H
C41 0.24955(19) 0.3436(4) 0.4237(3) 0.0354(10) Uani d . 1 . . C
C42 0.2502(2) 0.4685(5) 0.4010(3) 0.0471(12) Uani d . 1 . . C
H42 0.2883 0.5087 0.3932 0.076(3) Uiso calc R 1 . . H
C43 0.1959(2) 0.5357(5) 0.3896(3) 0.0539(13) Uani d . 1 . . C
H43 0.1980 0.6204 0.3750 0.076(3) Uiso calc R 1 . . H
C44 0.1384(2) 0.4792(5) 0.3994(3) 0.0483(13) Uani d . 1 . . C
C441 0.0785(3) 0.5534(6) 0.3912(4) 0.0708(18) Uani d . 1 . . C
H44A 0.0557 0.5493 0.4402 0.076(3) Uiso calc R 1 . . H
H44B 0.0539 0.5180 0.3491 0.076(3) Uiso calc R 1 . . H
H44C 0.0880 0.6401 0.3791 0.076(3) Uiso calc R 1 . . H
C45 0.1374(2) 0.3522(5) 0.4184(3) 0.0522(13) Uani d . 1 . . C
H45 0.0994 0.3107 0.4233 0.076(3) Uiso calc R 1 . . H
C46 0.1920(2) 0.2855(4) 0.4302(3) 0.0474(12) Uani d . 1 . . C
H46 0.1900 0.1999 0.4427 0.076(3) Uiso calc R 1 . . H
C51 0.30002(15) 0.1325(4) 0.5056(4) 0.0335(8) Uani d . 1 . . C
C52 0.2686(2) 0.1612(5) 0.5761(3) 0.0503(12) Uani d . 1 . . C
H52 0.2588 0.2448 0.5879 0.076(3) Uiso calc R 1 . . H
C53 0.2520(3) 0.0672(6) 0.6282(3) 0.0630(15) Uani d . 1 . . C
H53 0.2306 0.0885 0.6743 0.076(3) Uiso calc R 1 . . H
C54 0.2661(2) -0.0573(5) 0.6142(4) 0.0562(14) Uani d . 1 . . C
C541 0.2493(3) -0.1584(6) 0.6742(5) 0.087(2) Uani d . 1 . . C
H54A 0.2185 -0.2138 0.6518 0.076(3) Uiso calc R 1 . . H
H54B 0.2328 -0.1193 0.7213 0.076(3) Uiso calc R 1 . . H
H54C 0.2858 -0.2063 0.6876 0.076(3) Uiso calc R 1 . . H
C55 0.2980(2) -0.0859(4) 0.5465(3) 0.0497(12) Uani d . 1 . . C
H55 0.3086 -0.1697 0.5364 0.076(3) Uiso calc R 1 . . H
C56 0.3150(2) 0.0065(4) 0.4922(3) 0.0403(10) Uani d . 1 . . C
H56 0.3367 -0.0160 0.4465 0.076(3) Uiso calc R 1 . . H
C61 0.33741(19) 0.1870(4) 0.3437(3) 0.0337(9) Uani d . 1 . . C
C62 0.2935(2) 0.1069(4) 0.3093(3) 0.0416(11) Uani d . 1 . . C
H62 0.2570 0.0879 0.3367 0.076(3) Uiso calc R 1 . . H
C63 0.3036(2) 0.0554(5) 0.2349(3) 0.0481(12) Uani d . 1 . . C
H63 0.2737 0.0022 0.2131 0.076(3) Uiso calc R 1 . . H
C64 0.3567(2) 0.0809(5) 0.1924(3) 0.0498(12) Uani d . 1 . . C
C641 0.3650(3) 0.0287(7) 0.1088(3) 0.0738(19) Uani d . 1 . . C
H64A 0.3491 -0.0560 0.1065 0.076(3) Uiso calc R 1 . . H
H64B 0.4085 0.0284 0.0954 0.076(3) Uiso calc R 1 . . H
H64C 0.3428 0.0810 0.0717 0.076(3) Uiso calc R 1 . . H
C65 0.4001(2) 0.1603(5) 0.2263(3) 0.0489(12) Uani d . 1 . . C
H65 0.4363 0.1793 0.1983 0.076(3) Uiso calc R 1 . . H
C66 0.3912(2) 0.2127(4) 0.3010(3) 0.0424(11) Uani d . 1 . . C
H66 0.4215 0.2655 0.3226 0.076(3) Uiso calc R 1 . . H

loop_
_atom_site_aniso_label
_atom_site_aniso_U_11
_atom_site_aniso_U_22
_atom_site_aniso_U_33
_atom_site_aniso_U_12
_atom_site_aniso_U_13
_atom_site_aniso_U_23
Rh 0.02763(13) 0.03187(13) 0.03700(14) -0.00045(13) 0.00013(19) -0.0019(2)
P1 0.0316(5) 0.0341(6) 0.0350(6) -0.0019(4) -0.0017(5) 0.0010(5)
P2 0.0279(5) 0.0317(5) 0.0336(5) -0.0013(4) 0.0030(4) -0.0001(5)
Cl 0.0436(6) 0.0511(7) 0.0655(7) 0.0145(5) -0.0085(6) -0.0149(6)
O1 0.053(2) 0.094(3) 0.125(4) 0.025(2) -0.006(3) -0.061(3)
C1 0.041(2) 0.053(3) 0.066(3) 0.000(2) -0.008(2) -0.020(3)
C11 0.0298(19) 0.036(2) 0.037(2) -0.0024(17) -0.0001(17) 0.0010(19)
C12 0.042(2) 0.042(2) 0.038(2) 0.002(2) 0.006(2) 0.005(2)
C13 0.047(3) 0.041(2) 0.054(3) -0.001(2) -0.001(2) 0.011(2)
C14 0.041(2) 0.041(2) 0.047(3) -0.002(2) -0.007(2) -0.006(2)
C141 0.071(4) 0.048(3) 0.065(4) 0.004(3) -0.007(3) -0.013(3)
C15 0.054(3) 0.049(3) 0.044(3) -0.001(2) 0.007(2) -0.007(2)
C16 0.058(3) 0.042(3) 0.040(3) -0.002(2) 0.008(2) 0.002(2)
C21 0.037(2) 0.040(2) 0.034(2) 0.0000(19) -0.0028(19) 0.0033(19)
C22 0.043(2) 0.041(3) 0.044(3) -0.002(2) -0.006(2) 0.002(2)
C23 0.044(3) 0.056(3) 0.048(3) -0.001(2) -0.009(2) -0.001(2)
C24 0.054(3) 0.057(3) 0.042(3) 0.012(3) -0.005(2) 0.004(2)
C241 0.091(4) 0.079(4) 0.065(4) 0.016(4) -0.028(4) 0.010(4)
C25 0.080(4) 0.046(3) 0.057(3) 0.001(3) -0.016(3) 0.004(3)
C26 0.068(3) 0.040(3) 0.051(3) -0.003(2) -0.015(3) -0.003(2)
C31 0.034(2) 0.041(2) 0.036(2) 0.0031(18) 0.0005(17) -0.0018(18)
C32 0.039(2) 0.061(3) 0.037(3) -0.006(2) -0.004(2) -0.003(2)
C33 0.054(3) 0.066(3) 0.036(3) 0.001(3) -0.002(2) -0.006(2)
C34 0.048(3) 0.043(3) 0.046(3) 0.005(2) 0.012(2) -0.007(2)
C341 0.061(3) 0.079(4) 0.063(4) -0.002(3) 0.024(3) -0.004(3)
C35 0.029(2) 0.065(3) 0.060(3) 0.003(2) 0.003(2) 0.006(3)
C36 0.036(2) 0.059(3) 0.047(4) 0.0026(19) -0.0032(19) 0.008(2)
C41 0.034(2) 0.038(2) 0.034(2) 0.0018(18) 0.0029(18) -0.0026(19)
C42 0.040(3) 0.052(3) 0.050(3) 0.001(2) 0.007(2) 0.013(2)
C43 0.053(3) 0.050(3) 0.059(3) 0.013(3) 0.007(3) 0.018(3)
C44 0.043(3) 0.060(3) 0.042(3) 0.019(2) 0.002(2) 0.001(2)
C441 0.062(3) 0.091(5) 0.060(4) 0.034(3) 0.005(3) 0.018(3)
C45 0.029(2) 0.061(3) 0.066(3) 0.002(2) 0.001(2) -0.002(3)
C46 0.036(2) 0.040(2) 0.066(3) -0.003(2) -0.002(2) -0.001(2)
C51 0.0304(16) 0.0349(18) 0.0351(19) -0.0016(16) 0.007(3) 0.002(2)
C52 0.060(3) 0.043(3) 0.049(3) 0.003(2) 0.013(3) 0.003(2)
C53 0.068(4) 0.071(4) 0.050(3) 0.005(3) 0.029(3) 0.011(3)
C54 0.048(3) 0.058(3) 0.063(3) -0.007(3) 0.008(3) 0.021(3)
C541 0.083(5) 0.075(4) 0.104(6) 0.004(4) 0.033(4) 0.042(4)
C55 0.051(3) 0.036(2) 0.062(3) -0.002(2) -0.009(3) 0.007(2)
C56 0.045(2) 0.036(2) 0.040(3) -0.0004(17) 0.003(2) 0.003(2)
C61 0.035(2) 0.033(2) 0.033(2) 0.0025(18) 0.0038(18) 0.0025(19)
C62 0.041(2) 0.051(3) 0.032(2) -0.003(2) 0.0038(19) 0.001(2)
C63 0.053(3) 0.051(3) 0.040(3) -0.013(2) -0.003(2) -0.004(2)
C64 0.061(3) 0.054(3) 0.034(2) 0.010(3) 0.001(2) -0.002(2)
C641 0.089(5) 0.091(5) 0.041(3) 0.003(4) 0.006(3) -0.018(3)
C65 0.046(3) 0.060(3) 0.040(2) 0.001(2) 0.011(2) 0.002(2)
C66 0.039(2) 0.043(3) 0.045(3) -0.001(2) 0.004(2) -0.001(2)

loop_
_atom_type_symbol
_atom_type_description
_atom_type_scat_dispersion_real
_atom_type_scat_dispersion_imag
_atom_type_scat_source
C C 0.0033 0.0016 'International Tables Vol C Tables 4.2.6.8 and 6.1.1.4'
H H 0.0000 0.0000 'International Tables Vol C Tables 4.2.6.8 and 6.1.1.4'
P P 0.1023 0.0942 'International Tables Vol C Tables 4.2.6.8 and 6.1.1.4'
Cl Cl 0.1484 0.1585 'International Tables Vol C Tables 4.2.6.8 and 6.1.1.4'
O O 0.0106 0.0060 'International Tables Vol C Tables 4.2.6.8 and 6.1.1.4'
Rh Rh -1.1178 0.9187 'International Tables Vol C Tables 4.2.6.8 and 6.1.1.4'

loop_
_geom_angle_atom_site_label_1
_geom_angle_atom_site_label_2
_geom_angle_atom_site_label_3
_geom_angle
_geom_angle_publ_flag
C1 Rh P2 91.77(15) yes
C1 Rh P1 90.64(15) yes
P2 Rh P1 175.67(4) yes
C1 Rh Cl 173.11(19) yes
P2 Rh Cl 88.19(4) yes
P1 Rh Cl 89.84(4) yes
C31 P1 C21 106.8(2) ?
C31 P1 C11 102.0(2) ?
C21 P1 C11 102.6(2) ?
C31 P1 Rh 109.36(15) ?
C21 P1 Rh 119.42(15) ?
C11 P1 Rh 115.07(13) ?
C51 P2 C61 105.6(2) ?
C51 P2 C41 102.47(18) ?
C61 P2 C41 102.23(19) ?
C51 P2 Rh 108.22(17) ?
C61 P2 Rh 118.75(14) ?
C41 P2 Rh 117.82(14) ?
O1 C1 Rh 176.5(6) yes
C12 C11 C16 117.2(4) ?
C12 C11 P1 122.7(3) ?
C16 C11 P1 120.0(3) ?
C13 C12 C11 121.5(4) ?
C12 C13 C14 121.1(4) ?
C15 C14 C13 117.5(4) ?
C15 C14 C141 122.0(5) ?
C13 C14 C141 120.5(5) ?
C16 C15 C14 121.8(5) ?
C15 C16 C11 120.9(4) ?
C22 C21 C26 117.9(4) ?
C22 C21 P1 122.3(3) ?
C26 C21 P1 119.8(4) ?
C23 C22 C21 121.6(5) ?
C22 C23 C24 120.6(5) ?
C25 C24 C23 117.5(5) ?
C25 C24 C241 121.1(5) ?
C23 C24 C241 121.4(5) ?
C26 C25 C24 121.8(5) ?
C25 C26 C21 120.6(5) ?
C32 C31 C36 118.2(4) ?
C32 C31 P1 117.0(3) ?
C36 C31 P1 124.7(3) ?
C31 C32 C33 120.9(4) ?
C34 C33 C32 120.8(5) ?
C33 C34 C35 118.1(5) ?
C33 C34 C341 119.7(5) ?
C35 C34 C341 122.1(5) ?
C34 C35 C36 121.8(4) ?
C35 C36 C31 120.1(4) ?
C42 C41 C46 117.2(4) ?
C42 C41 P2 119.7(3) ?
C46 C41 P2 123.0(3) ?
C41 C42 C43 121.6(5) ?
C42 C43 C44 121.1(5) ?
C45 C44 C43 117.5(5) ?
C45 C44 C441 120.8(5) ?
C43 C44 C441 121.7(5) ?
C44 C45 C46 121.1(5) ?
C45 C46 C41 121.4(4) ?
C56 C51 C52 117.3(5) ?
C56 C51 P2 123.6(4) ?
C52 C51 P2 119.0(3) ?
C53 C52 C51 120.6(5) ?
C54 C53 C52 122.0(5) ?
C55 C54 C53 117.9(5) ?
C55 C54 C541 121.3(5) ?
C53 C54 C541 120.7(5) ?
C54 C55 C56 121.7(5) ?
C55 C56 C51 120.5(5) ?
C66 C61 C62 118.0(4) ?
C66 C61 P2 121.2(3) ?
C62 C61 P2 120.9(3) ?
C63 C62 C61 120.6(4) ?
C64 C63 C62 121.7(5) ?
C63 C64 C65 117.8(4) ?
C63 C64 C641 120.6(5) ?
C65 C64 C641 121.5(5) ?
C64 C65 C66 121.7(4) ?
C65 C66 C61 120.3(5) ?

loop_
_geom_bond_atom_site_label_1
_geom_bond_atom_site_label_2
_geom_bond_site_symmetry_2
_geom_bond_distance
_geom_bond_publ_flag
Rh C1 . 1.798(5) yes
Rh P2 . 2.3305(11) yes
Rh P1 . 2.3344(11) yes
Rh Cl . 2.3581(12) yes
P1 C31 . 1.821(4) yes
P1 C21 . 1.822(4) yes
P1 C11 . 1.825(4) yes
P2 C51 . 1.808(5) yes
P2 C61 . 1.827(4) yes
P2 C41 . 1.831(4) yes
O1 C1 . 1.139(6) yes
C11 C12 . 1.386(6) ?
C11 C16 . 1.392(6) ?
C12 C13 . 1.379(6) ?
C13 C14 . 1.384(7) ?
C14 C15 . 1.378(7) ?
C14 C141 . 1.503(7) ?
C15 C16 . 1.377(7) ?
C21 C22 . 1.385(6) ?
C21 C26 . 1.385(6) ?
C22 C23 . 1.378(7) ?
C23 C24 . 1.395(8) ?
C24 C25 . 1.384(7) ?
C24 C241 . 1.513(7) ?
C25 C26 . 1.378(7) ?
C31 C32 . 1.383(6) ?
C31 C36 . 1.388(6) ?
C32 C33 . 1.392(7) ?
C33 C34 . 1.373(7) ?
C34 C35 . 1.376(7) ?
C34 C341 . 1.507(7) ?
C35 C36 . 1.384(7) ?
C41 C42 . 1.374(6) ?
C41 C46 . 1.384(6) ?
C42 C43 . 1.380(7) ?
C43 C44 . 1.381(7) ?
C44 C45 . 1.380(7) ?
C44 C441 . 1.513(7) ?
C45 C46 . 1.381(6) ?
C51 C56 . 1.388(5) ?
C51 C52 . 1.397(8) ?
C52 C53 . 1.371(7) ?
C53 C54 . 1.370(8) ?
C54 C55 . 1.362(8) ?
C54 C541 . 1.513(8) ?
C55 C56 . 1.386(7) ?
C61 C66 . 1.388(6) ?
C61 C62 . 1.393(6) ?
C62 C63 . 1.381(7) ?
C63 C64 . 1.372(7) ?
C64 C65 . 1.379(7) ?
C64 C641 . 1.520(7) ?
C65 C66 . 1.385(7) ?
